data_7030074
loop_
_publ_author_name
'Liu, Bo'
'Li, Dong-Sheng'
'Hou, Lei'
'Yang, Guo-Ping'
'Wang, Yao-Yu'
'Shi, Qi-Zhen'

_publ_section_title
;
 An unprecedented acylamide-functionalized 2D \\rightarrow 3D microporous
 metal-organic polycatenation framework exhibiting highly selective CO2
 capture.
;
_journal_issue 27
_journal_name_full 'Dalton transactions (Cambridge, England : 2003)'
_journal_page_first 9822
_journal_page_last 9825
_journal_paper_doi 10.1039/c3dt50997d
_journal_volume 42
_journal_year 2013
_chemical_formula_sum 'C48 H45 N7 O13 Zn2'
_chemical_formula_weight 1058.68
_chemical_name_systematic
; 
 ? 
;
_space_group_IT_number 14
_symmetry_cell_setting monoclinic
_symmetry_space_group_name_Hall '-P 2ybc'
_symmetry_space_group_name_H-M 'P 1 21/c 1'
_atom_sites_solution_hydrogens geom
_atom_sites_solution_primary direct
_atom_sites_solution_secondary difmap
_audit_creation_method SHELXL-97
_cell_angle_alpha 90.00
_cell_angle_beta 106.200(13)
_cell_angle_gamma 90.00
_cell_formula_units_Z 4
_cell_length_a 10.405(3)
_cell_length_b 24.813(7)
_cell_length_c 19.681(5)
_cell_measurement_reflns_used 2637
_cell_measurement_temperature 296(2)
_cell_measurement_theta_max 20.3975
_cell_measurement_theta_min 2.52
_cell_volume 4879(2)
_computing_structure_refinement 'SHELXL-97 (Sheldrick, 1997)'
_computing_structure_solution 'SHELXS-97 (Sheldrick, 1990)'
_diffrn_ambient_temperature 296(2)
_diffrn_measured_fraction_theta_full 0.997
_diffrn_measured_fraction_theta_max 0.997
_diffrn_radiation_monochromator graphite
_diffrn_radiation_source 'fine-focus sealed tube'
_diffrn_radiation_type MoK\a
_diffrn_radiation_wavelength 0.71073
_diffrn_reflns_av_R_equivalents 0.0925
_diffrn_reflns_av_sigmaI/netI 0.0973
_diffrn_reflns_limit_h_max 12
_diffrn_reflns_limit_h_min -12
_diffrn_reflns_limit_k_max 29
_diffrn_reflns_limit_k_min -29
_diffrn_reflns_limit_l_max 23
_diffrn_reflns_limit_l_min -20
_diffrn_reflns_number 31706
_diffrn_reflns_theta_full 25.10
_diffrn_reflns_theta_max 25.10
_diffrn_reflns_theta_min 1.35
_exptl_absorpt_coefficient_mu 1.054
_exptl_absorpt_correction_T_max 0.8329
_exptl_absorpt_correction_T_min 0.7568
_exptl_absorpt_correction_type multi-scan
_exptl_absorpt_process_details sadabs
_exptl_crystal_colour colorless
_exptl_crystal_density_diffrn 1.437
_exptl_crystal_density_method 'not measured'
_exptl_crystal_description block
_exptl_crystal_F_000 2172
_exptl_crystal_size_max 0.28
_exptl_crystal_size_mid 0.26
_exptl_crystal_size_min 0.18
_refine_diff_density_max 0.591
_refine_diff_density_min -0.450
_refine_diff_density_rms 0.084
_refine_ls_extinction_method none
_refine_ls_goodness_of_fit_ref 1.011
_refine_ls_hydrogen_treatment constr
_refine_ls_matrix_type full
_refine_ls_number_parameters 635
_refine_ls_number_reflns 8678
_refine_ls_number_restraints 0
_refine_ls_restrained_S_all 1.011
_refine_ls_R_factor_all 0.1158
_refine_ls_R_factor_gt 0.0559
_refine_ls_shift/su_max 0.000
_refine_ls_shift/su_mean 0.000
_refine_ls_structure_factor_coef Fsqd
_refine_ls_weighting_details 'calc w=1/[\s^2^(Fo^2^)+(0.0592P)^2^+3.2298P] where P=(Fo^2^+2Fc^2^)/3'
_refine_ls_weighting_scheme calc
_refine_ls_wR_factor_gt 0.1203
_refine_ls_wR_factor_ref 0.1501
_reflns_number_gt 5124
_reflns_number_total 8678
_reflns_threshold_expression >2sigma(I)
_cod_data_source_file c3dt50997d.cif
_cod_data_source_block 01
_cod_depositor_comments
;
The following automatic conversions were performed:

'_symmetry_cell_setting' value 'Monoclinic' changed to 'monoclinic'
according to
/usr/data/users/saulius/automatic-downloads/retrospective/RSC/lib/dictionaries/cif_core.dic
dictionary named 'cif_core.dic' version 2.4.2 from 2011-04-26.

Automatic conversion script
Id: cif_fix_values 2281 2013-09-26 08:29:07Z andrius 
;
_cod_original_sg_symbol_H-M P21/c
_cod_original_formula_sum C48H45N7O13Zn2
_cod_database_code 7030074

loop_
_symmetry_equiv_pos_as_xyz
'x, y, z'
'-x, y+1/2, -z+1/2'
'-x, -y, -z'
'x, -y-1/2, z-1/2'

loop_
_atom_site_label
_atom_site_type_symbol
_atom_site_fract_x
_atom_site_fract_y
_atom_site_fract_z
_atom_site_U_iso_or_equiv
_atom_site_adp_type
_atom_site_occupancy
_atom_site_symmetry_multiplicity
_atom_site_calc_flag
_atom_site_refinement_flags
Zn1 Zn 0.11768(6) 0.60149(2) 0.72330(3) 0.02883(18) Uani 1 1 d .
Zn2 Zn 1.12092(6) 1.02802(2) 0.21078(3) 0.02932(18) Uani 1 1 d .
O1 O 0.1987(5) 0.65412(17) 0.6292(2) 0.0745(15) Uani 1 1 d .
O2 O 0.1978(4) 0.67215(14) 0.7389(2) 0.0470(10) Uani 1 1 d .
O3 O 1.0602(3) 0.91937(14) 0.30839(18) 0.0359(9) Uani 1 1 d .
O4 O 1.0477(4) 1.00844(14) 0.2908(2) 0.0415(9) Uani 1 1 d .
O5 O 0.2113(4) 1.40237(13) 0.7398(2) 0.0422(10) Uani 1 1 d .
O6 O 0.2305(4) 1.42116(14) 0.6341(2) 0.0449(10) Uani 1 1 d .
O7 O 0.1985(3) 0.53911(12) 0.6965(2) 0.0400(9) Uani 1 1 d .
H7A H 0.2807 0.5387 0.7197 0.048 Uiso 1 1 d R
O8 O 0.4247(4) 0.93777(14) 0.7563(2) 0.0469(10) Uani 1 1 d .
O9 O 0.3731(6) 1.13302(16) 0.7333(3) 0.0914(19) Uani 1 1 d .
O10 O 0.6640(4) 1.08067(14) 0.5037(2) 0.0467(11) Uani 1 1 d .
N1 N -0.0734(4) 0.60248(17) 0.6545(2) 0.0336(10) Uani 1 1 d .
N2 N -0.9398(4) 0.54417(16) 0.3632(2) 0.0321(10) Uani 1 1 d .
N3 N 0.4164(4) 0.89561(16) 0.6533(2) 0.0358(11) Uani 1 1 d .
H3' H 0.4329 0.9003 0.6132 0.043 Uiso 1 1 calc R
N4 N 0.4575(5) 1.18205(16) 0.6618(2) 0.0434(12) Uani 1 1 d .
H4' H 0.5090 1.1809 0.6345 0.052 Uiso 1 1 calc R
N5 N 0.7303(4) 0.99356(16) 0.5222(2) 0.0316(10) Uani 1 1 d .
H5 H 0.7256 0.9652 0.5465 0.038 Uiso 1 1 calc R
C1 C 0.2197(6) 0.6854(2) 0.6805(3) 0.0447(15) Uani 1 1 d .
C2 C 0.2717(6) 0.7410(2) 0.6745(3) 0.0418(15) Uani 1 1 d .
C3 C 0.3025(7) 0.7569(2) 0.6150(3) 0.0586(19) Uani 1 1 d .
H3 H 0.2941 0.7325 0.5782 0.070 Uiso 1 1 calc R
C4 C 0.3464(7) 0.8088(2) 0.6079(3) 0.0552(18) Uani 1 1 d .
H4 H 0.3624 0.8195 0.5657 0.066 Uiso 1 1 calc R
C5 C 0.3665(5) 0.8448(2) 0.6638(3) 0.0335(13) Uani 1 1 d .
C6 C 0.3372(5) 0.8283(2) 0.7245(3) 0.0397(14) Uani 1 1 d .
H6 H 0.3493 0.8520 0.7624 0.048 Uiso 1 1 calc R
C7 C 0.2904(6) 0.7772(2) 0.7295(3) 0.0446(15) Uani 1 1 d .
H7 H 0.2708 0.7668 0.7709 0.054 Uiso 1 1 calc R
C8 C 0.4420(5) 0.93813(19) 0.6977(3) 0.0286(12) Uani 1 1 d .
C9 C 0.4895(5) 0.98793(19) 0.6694(3) 0.0265(11) Uani 1 1 d .
C10 C 0.4542(5) 1.03657(18) 0.6926(3) 0.0299(12) Uani 1 1 d .
H10 H 0.4075 1.0371 0.7266 0.036 Uiso 1 1 calc R
C11 C 0.4876(5) 1.08521(19) 0.6658(3) 0.0303(12) Uani 1 1 d .
C12 C 0.5591(5) 1.08339(19) 0.6161(3) 0.0317(13) Uani 1 1 d .
H12 H 0.5817 1.1154 0.5977 0.038 Uiso 1 1 calc R
C13 C 0.5974(5) 1.03487(18) 0.5935(3) 0.0260(11) Uani 1 1 d .
C14 C 0.5638(5) 0.98687(19) 0.6205(3) 0.0286(12) Uani 1 1 d .
H14 H 0.5908 0.9541 0.6060 0.034 Uiso 1 1 calc R
C15 C 0.4361(6) 1.1359(2) 0.6905(3) 0.0389(14) Uani 1 1 d .
C16 C 1.0235(5) 0.9663(2) 0.3205(3) 0.0288(12) Uani 1 1 d .
C17 C 0.9457(5) 0.97308(19) 0.3732(2) 0.0262(11) Uani 1 1 d .
C18 C 0.9194(5) 1.02412(19) 0.3931(3) 0.0314(12) Uani 1 1 d .
H18 H 0.9494 1.0537 0.3728 0.038 Uiso 1 1 calc R
C19 C 0.8497(5) 1.0327(2) 0.4423(3) 0.0325(12) Uani 1 1 d .
H19 H 0.8352 1.0676 0.4558 0.039 Uiso 1 1 calc R
C20 C 0.8014(5) 0.9890(2) 0.4714(3) 0.0287(12) Uani 1 1 d .
C21 C 0.8263(5) 0.9371(2) 0.4504(3) 0.0350(13) Uani 1 1 d .
H21 H 0.7940 0.9075 0.4696 0.042 Uiso 1 1 calc R
C22 C 0.8976(5) 0.9289(2) 0.4021(3) 0.0340(13) Uani 1 1 d .
H22 H 0.9135 0.8941 0.3889 0.041 Uiso 1 1 calc R
C23 C 0.6683(5) 1.03848(19) 0.5365(3) 0.0285(11) Uani 1 1 d .
C24 C 0.2462(5) 1.3896(2) 0.6850(3) 0.0375(14) Uani 1 1 d .
C25 C 0.3053(5) 1.3358(2) 0.6820(3) 0.0360(13) Uani 1 1 d .
C26 C 0.3112(6) 1.2979(2) 0.7333(3) 0.0440(15) Uani 1 1 d .
H26 H 0.2819 1.3067 0.7724 0.053 Uiso 1 1 calc R
C27 C 0.3604(6) 1.2463(2) 0.7281(3) 0.0462(16) Uani 1 1 d .
H27 H 0.3631 1.2210 0.7633 0.055 Uiso 1 1 calc R
C28 C 0.4047(5) 1.2331(2) 0.6713(3) 0.0364(13) Uani 1 1 d .
C29 C 0.4009(6) 1.2711(2) 0.6192(3) 0.0540(18) Uani 1 1 d .
H29 H 0.4323 1.2624 0.5807 0.065 Uiso 1 1 calc R
C30 C 0.3510(6) 1.3215(2) 0.6244(3) 0.0515(17) Uani 1 1 d .
H30 H 0.3476 1.3466 0.5888 0.062 Uiso 1 1 calc R
C31 C -0.8268(5) 0.5496(2) 0.3440(3) 0.0418(15) Uani 1 1 d .
H31 H -0.8306 0.5450 0.2966 0.050 Uiso 1 1 calc R
C32 C -0.7055(5) 0.5617(2) 0.3910(3) 0.0464(15) Uani 1 1 d .
H32 H -0.6294 0.5644 0.3752 0.056 Uiso 1 1 calc R
C33 C -0.6960(5) 0.5700(2) 0.4616(3) 0.0383(14) Uani 1 1 d .
C34 C -0.8137(5) 0.5645(3) 0.4812(3) 0.0509(16) Uani 1 1 d .
H34 H -0.8126 0.5696 0.5282 0.061 Uiso 1 1 calc R
C35 C -0.9325(6) 0.5517(2) 0.4313(3) 0.0462(15) Uani 1 1 d .
H35 H -1.0100 0.5482 0.4457 0.055 Uiso 1 1 calc R
C36 C -0.5708(5) 0.5826(2) 0.5144(3) 0.0439(15) Uani 1 1 d .
H36 H -0.5762 0.5949 0.5582 0.053 Uiso 1 1 calc R
C37 C -0.1857(5) 0.6051(2) 0.6742(3) 0.0401(14) Uani 1 1 d .
H37 H -0.1794 0.6121 0.7214 0.048 Uiso 1 1 calc R
C38 C -0.3104(5) 0.5980(2) 0.6280(3) 0.0457(15) Uani 1 1 d .
H38 H -0.3861 0.6003 0.6442 0.055 Uiso 1 1 calc R
C39 C -0.3239(5) 0.5876(2) 0.5572(3) 0.0378(13) Uani 1 1 d .
C40 C -0.2069(5) 0.5863(2) 0.5368(3) 0.0452(15) Uani 1 1 d .
H40 H -0.2103 0.5804 0.4896 0.054 Uiso 1 1 calc R
C41 C -0.0857(6) 0.5937(2) 0.5864(3) 0.0450(15) Uani 1 1 d .
H41 H -0.0084 0.5925 0.5715 0.054 Uiso 1 1 calc R
C42 C -0.4512(5) 0.5781(2) 0.5054(3) 0.0434(14) Uani 1 1 d .
H42 H -0.4477 0.5677 0.4606 0.052 Uiso 1 1 calc R
O12 O 0.3574(6) 0.7891(2) 0.4269(3) 0.0844(16) Uani 1 1 d .
N6 N 0.1446(8) 0.7586(3) 0.3959(4) 0.097(2) Uani 1 1 d .
C46 C 0.1783(12) 0.7040(3) 0.4095(6) 0.150(5) Uani 1 1 d .
H46A H 0.2737 0.7006 0.4279 0.226 Uiso 1 1 calc R
H46B H 0.1484 0.6838 0.3663 0.226 Uiso 1 1 calc R
H46C H 0.1359 0.6904 0.4435 0.226 Uiso 1 1 calc R
C47 C 0.0007(12) 0.7735(6) 0.3614(9) 0.227(8) Uani 1 1 d .
H47A H -0.0035 0.8094 0.3427 0.341 Uiso 1 1 calc R
H47B H -0.0488 0.7719 0.3959 0.341 Uiso 1 1 calc R
H47C H -0.0372 0.7487 0.3238 0.341 Uiso 1 1 calc R
C48 C 0.2358(10) 0.7967(3) 0.4036(4) 0.078(2) Uani 1 1 d .
H48 H 0.2066 0.8316 0.3905 0.094 Uiso 1 1 calc R
O11 O 0.7089(9) 0.6185(2) 0.0733(5) 0.159(4) Uani 1 1 d .
N7 N 0.8040(15) 0.6971(5) 0.0984(6) 0.184(6) Uani 1 1 d .
C43 C 0.780(3) 0.7566(8) 0.0912(13) 0.41(2) Uani 1 1 d .
H43A H 0.6927 0.7633 0.0602 0.620 Uiso 1 1 calc R
H43B H 0.8463 0.7728 0.0719 0.620 Uiso 1 1 calc R
H43C H 0.7870 0.7718 0.1369 0.620 Uiso 1 1 calc R
C44 C 0.943(2) 0.6959(14) 0.1380(15) 0.51(3) Uani 1 1 d .
H44A H 0.9723 0.6591 0.1452 0.766 Uiso 1 1 calc R
H44B H 0.9533 0.7130 0.1830 0.766 Uiso 1 1 calc R
H44C H 0.9947 0.7147 0.1123 0.766 Uiso 1 1 calc R
C45 C 0.717(3) 0.6618(9) 0.0786(12) 0.43(2) Uani 1 1 d .
O1W O 0.4098(4) 0.99542(18) 0.1375(2) 0.0699(13) Uani 1 1 d .

loop_
_atom_site_aniso_label
_atom_site_aniso_U_11
_atom_site_aniso_U_22
_atom_site_aniso_U_33
_atom_site_aniso_U_23
_atom_site_aniso_U_13
_atom_site_aniso_U_12
Zn1 0.0340(3) 0.0221(3) 0.0346(4) 0.0002(3) 0.0166(3) -0.0048(3)
Zn2 0.0343(3) 0.0227(3) 0.0352(4) 0.0021(3) 0.0166(3) -0.0019(3)
O1 0.122(4) 0.044(3) 0.066(3) -0.016(2) 0.042(3) -0.040(3)
O2 0.067(3) 0.034(2) 0.045(3) 0.0025(19) 0.022(2) -0.0164(19)
O3 0.049(2) 0.032(2) 0.032(2) -0.0009(17) 0.0203(18) 0.0055(16)
O4 0.058(3) 0.034(2) 0.042(2) 0.0065(19) 0.030(2) 0.0042(18)
O5 0.058(3) 0.029(2) 0.042(2) 0.0035(18) 0.019(2) 0.0193(17)
O6 0.061(3) 0.032(2) 0.043(3) 0.0050(19) 0.016(2) 0.0132(18)
O7 0.041(2) 0.0247(19) 0.064(3) -0.0014(18) 0.0316(19) 0.0008(16)
O8 0.082(3) 0.035(2) 0.035(2) -0.0005(18) 0.034(2) -0.0143(19)
O9 0.171(5) 0.033(3) 0.126(5) 0.006(3) 0.133(4) 0.011(3)
O10 0.080(3) 0.024(2) 0.054(3) 0.0100(19) 0.048(2) 0.0107(18)
N1 0.035(3) 0.038(3) 0.031(3) 0.001(2) 0.015(2) 0.007(2)
N2 0.029(2) 0.034(3) 0.033(3) -0.002(2) 0.009(2) -0.0040(18)
N3 0.058(3) 0.023(2) 0.035(3) 0.002(2) 0.027(2) -0.010(2)
N4 0.071(3) 0.021(2) 0.056(3) 0.009(2) 0.046(3) 0.009(2)
N5 0.040(3) 0.025(2) 0.036(3) 0.006(2) 0.022(2) 0.0049(19)
C1 0.052(4) 0.033(3) 0.049(4) 0.003(3) 0.015(3) -0.008(3)
C2 0.054(4) 0.022(3) 0.051(4) 0.003(3) 0.017(3) -0.011(2)
C3 0.097(5) 0.038(4) 0.047(4) -0.012(3) 0.029(4) -0.028(3)
C4 0.096(5) 0.043(4) 0.036(4) -0.008(3) 0.034(4) -0.028(3)
C5 0.046(3) 0.027(3) 0.030(3) 0.008(2) 0.014(3) -0.005(2)
C6 0.055(4) 0.032(3) 0.037(4) -0.005(3) 0.020(3) -0.016(3)
C7 0.066(4) 0.038(3) 0.034(4) 0.004(3) 0.021(3) -0.019(3)
C8 0.034(3) 0.023(3) 0.032(3) 0.004(2) 0.015(3) -0.005(2)
C9 0.029(3) 0.024(3) 0.028(3) 0.005(2) 0.011(2) 0.000(2)
C10 0.038(3) 0.024(3) 0.034(3) 0.000(2) 0.020(2) 0.002(2)
C11 0.042(3) 0.021(3) 0.033(3) -0.001(2) 0.019(3) 0.001(2)
C12 0.045(3) 0.017(3) 0.041(3) -0.004(2) 0.025(3) -0.007(2)
C13 0.031(3) 0.023(3) 0.028(3) 0.000(2) 0.015(2) 0.002(2)
C14 0.035(3) 0.017(2) 0.036(3) -0.003(2) 0.014(3) -0.003(2)
C15 0.058(4) 0.026(3) 0.045(4) -0.004(3) 0.034(3) -0.001(3)
C16 0.029(3) 0.033(3) 0.025(3) -0.002(2) 0.010(2) 0.002(2)
C17 0.032(3) 0.031(3) 0.020(3) 0.000(2) 0.013(2) 0.003(2)
C18 0.035(3) 0.030(3) 0.034(3) 0.004(2) 0.017(2) -0.001(2)
C19 0.039(3) 0.024(3) 0.040(3) 0.001(2) 0.020(3) 0.003(2)
C20 0.029(3) 0.031(3) 0.028(3) -0.005(2) 0.012(2) 0.001(2)
C21 0.050(3) 0.025(3) 0.036(3) 0.001(2) 0.022(3) -0.002(2)
C22 0.044(3) 0.029(3) 0.034(3) 0.000(2) 0.020(3) 0.003(2)
C23 0.036(3) 0.024(3) 0.030(3) 0.000(2) 0.018(2) 0.000(2)
C24 0.043(3) 0.025(3) 0.046(4) -0.001(3) 0.015(3) 0.007(2)
C25 0.044(3) 0.027(3) 0.037(4) -0.002(3) 0.013(3) 0.005(2)
C26 0.066(4) 0.033(3) 0.043(4) -0.001(3) 0.031(3) 0.010(3)
C27 0.076(4) 0.024(3) 0.051(4) 0.006(3) 0.039(3) 0.011(3)
C28 0.053(4) 0.022(3) 0.042(4) 0.004(3) 0.026(3) 0.012(2)
C29 0.092(5) 0.038(4) 0.045(4) 0.008(3) 0.040(4) 0.021(3)
C30 0.084(5) 0.035(3) 0.042(4) 0.011(3) 0.029(4) 0.016(3)
C31 0.040(4) 0.057(4) 0.031(3) -0.004(3) 0.015(3) -0.002(3)
C32 0.032(3) 0.073(4) 0.035(4) -0.005(3) 0.010(3) -0.007(3)
C33 0.032(3) 0.049(4) 0.034(4) 0.000(3) 0.009(3) -0.003(3)
C34 0.037(4) 0.088(5) 0.030(4) -0.009(3) 0.014(3) 0.004(3)
C35 0.035(3) 0.076(5) 0.031(4) -0.004(3) 0.014(3) -0.002(3)
C36 0.043(4) 0.057(4) 0.031(3) -0.005(3) 0.010(3) 0.000(3)
C37 0.035(3) 0.057(4) 0.030(3) -0.006(3) 0.012(3) 0.006(3)
C38 0.031(3) 0.074(4) 0.038(4) -0.001(3) 0.019(3) 0.002(3)
C39 0.039(3) 0.042(3) 0.034(3) 0.001(3) 0.014(3) -0.001(2)
C40 0.038(4) 0.074(4) 0.027(3) -0.001(3) 0.014(3) 0.010(3)
C41 0.042(4) 0.064(4) 0.035(4) -0.002(3) 0.022(3) 0.006(3)
C42 0.040(4) 0.057(4) 0.034(4) -0.005(3) 0.011(3) -0.003(3)
O12 0.089(4) 0.080(4) 0.099(5) -0.002(3) 0.050(4) -0.001(3)
N6 0.108(6) 0.051(4) 0.140(7) 0.002(4) 0.047(5) -0.017(4)
C46 0.242(14) 0.055(6) 0.144(10) -0.001(6) 0.038(9) -0.038(7)
C47 0.107(11) 0.190(15) 0.37(2) -0.021(15) 0.039(13) 0.006(9)
C48 0.103(7) 0.058(5) 0.076(6) 0.000(4) 0.027(5) 0.002(5)
O11 0.283(9) 0.062(4) 0.209(8) -0.069(5) 0.196(7) -0.082(5)
N7 0.278(14) 0.148(10) 0.177(10) -0.088(8) 0.147(10) -0.153(10)
C43 0.76(6) 0.132(17) 0.34(3) 0.053(19) 0.15(3) -0.03(2)
C44 0.25(3) 0.76(8) 0.45(4) 0.24(4) -0.02(3) -0.23(4)
C45 0.71(5) 0.34(3) 0.44(3) -0.33(3) 0.52(4) -0.40(3)
O1W 0.080(3) 0.071(3) 0.070(3) -0.008(3) 0.039(3) -0.006(3)

loop_
_atom_type_symbol
_atom_type_description
_atom_type_scat_dispersion_real
_atom_type_scat_dispersion_imag
_atom_type_scat_source
C C 0.0033 0.0016 'International Tables Vol C Tables 4.2.6.8 and 6.1.1.4'
H H 0.0000 0.0000 'International Tables Vol C Tables 4.2.6.8 and 6.1.1.4'
N N 0.0061 0.0033 'International Tables Vol C Tables 4.2.6.8 and 6.1.1.4'
O O 0.0106 0.0060 'International Tables Vol C Tables 4.2.6.8 and 6.1.1.4'
Zn Zn 0.2839 1.4301 'International Tables Vol C Tables 4.2.6.8 and 6.1.1.4'

loop_
_geom_angle_atom_site_label_1
_geom_angle_atom_site_label_2
_geom_angle_atom_site_label_3
_geom_angle
_geom_angle_site_symmetry_1
_geom_angle_site_symmetry_3
O7 Zn1 O2 125.31(16) . .
O7 Zn1 O3 106.27(15) . 4_476
O2 Zn1 O3 108.61(15) . 4_476
O7 Zn1 N1 104.24(16) . .
O2 Zn1 N1 112.77(17) . .
O3 Zn1 N1 95.42(16) 4_476 .
O7 Zn2 O5 128.34(16) 4_675 4_685
O7 Zn2 O4 100.07(15) 4_675 .
O5 Zn2 O4 103.95(15) 4_685 .
O7 Zn2 N2 113.88(16) 4_675 2
O5 Zn2 N2 107.49(16) 4_685 2
O4 Zn2 N2 97.40(16) . 2
O7 Zn2 O6 93.97(13) 4_675 4_685
O5 Zn2 O6 57.82(14) 4_685 4_685
O4 Zn2 O6 161.67(14) . 4_685
N2 Zn2 O6 87.51(15) 2 4_685
O7 Zn2 C24 114.23(17) 4_675 4_685
O5 Zn2 C24 29.22(16) 4_685 4_685
O4 Zn2 C24 133.02(17) . 4_685
N2 Zn2 C24 96.90(17) 2 4_685
O6 Zn2 C24 28.67(14) 4_685 4_685
C1 O2 Zn1 105.6(3) . .
C16 O3 Zn1 124.9(3) . 4_675
C16 O4 Zn2 137.8(3) . .
C24 O5 Zn2 101.5(3) . 4_486
C24 O6 Zn2 79.0(3) . 4_486
Zn1 O7 Zn2 115.55(17) . 4_476
Zn1 O7 H7A 108.4 . .
Zn2 O7 H7A 108.4 4_476 .
C41 N1 C37 117.2(5) . .
C41 N1 Zn1 117.6(4) . .
C37 N1 Zn1 124.8(4) . .
C35 N2 C31 117.5(5) . .
C35 N2 Zn2 121.2(4) . 2_545
C31 N2 Zn2 121.3(4) . 2_545
C8 N3 C5 128.5(4) . .
C8 N3 H3' 115.7 . .
C5 N3 H3' 115.7 . .
C15 N4 C28 127.0(5) . .
C15 N4 H4' 116.5 . .
C28 N4 H4' 116.5 . .
C23 N5 C20 126.1(4) . .
C23 N5 H5 117.0 . .
C20 N5 H5 117.0 . .
O1 C1 O2 122.4(5) . .
O1 C1 C2 119.8(6) . .
O2 C1 C2 117.8(5) . .
C3 C2 C7 118.2(5) . .
C3 C2 C1 121.0(5) . .
C7 C2 C1 120.9(5) . .
C2 C3 C4 121.5(6) . .
C2 C3 H3 119.3 . .
C4 C3 H3 119.3 . .
C5 C4 C3 119.9(5) . .
C5 C4 H4 120.0 . .
C3 C4 H4 120.0 . .
C6 C5 C4 118.5(5) . .
C6 C5 N3 125.2(5) . .
C4 C5 N3 116.3(5) . .
C7 C6 C5 120.5(5) . .
C7 C6 H6 119.8 . .
C5 C6 H6 119.8 . .
C6 C7 C2 121.4(5) . .
C6 C7 H7 119.3 . .
C2 C7 H7 119.3 . .
O8 C8 N3 123.7(4) . .
O8 C8 C9 120.8(5) . .
N3 C8 C9 115.6(4) . .
C10 C9 C14 119.8(4) . .
C10 C9 C8 117.1(4) . .
C14 C9 C8 123.1(4) . .
C9 C10 C11 120.9(5) . .
C9 C10 H10 119.5 . .
C11 C10 H10 119.5 . .
C12 C11 C10 118.5(4) . .
C12 C11 C15 124.6(4) . .
C10 C11 C15 116.9(4) . .
C13 C12 C11 121.1(4) . .
C13 C12 H12 119.4 . .
C11 C12 H12 119.4 . .
C12 C13 C14 119.8(4) . .
C12 C13 C23 115.7(4) . .
C14 C13 C23 124.4(4) . .
C13 C14 C9 119.8(4) . .
C13 C14 H14 120.1 . .
C9 C14 H14 120.1 . .
O9 C15 N4 122.6(5) . .
O9 C15 C11 119.3(5) . .
N4 C15 C11 118.0(5) . .
O4 C16 O3 124.5(5) . .
O4 C16 C17 116.6(4) . .
O3 C16 C17 118.9(4) . .
C18 C17 C22 119.0(4) . .
C18 C17 C16 119.4(4) . .
C22 C17 C16 121.5(4) . .
C17 C18 C19 121.9(5) . .
C17 C18 H18 119.0 . .
C19 C18 H18 119.0 . .
C18 C19 C20 119.5(5) . .
C18 C19 H19 120.3 . .
C20 C19 H19 120.3 . .
C19 C20 C21 118.7(5) . .
C19 C20 N5 123.8(4) . .
C21 C20 N5 117.5(4) . .
C22 C21 C20 121.4(5) . .
C22 C21 H21 119.3 . .
C20 C21 H21 119.3 . .
C21 C22 C17 119.5(5) . .
C21 C22 H22 120.3 . .
C17 C22 H22 120.3 . .
O10 C23 N5 122.9(5) . .
O10 C23 C13 119.3(4) . .
N5 C23 C13 117.7(4) . .
O6 C24 O5 121.4(5) . .
O6 C24 C25 119.9(5) . .
O5 C24 C25 118.7(5) . .
O6 C24 Zn2 72.3(3) . 4_486
O5 C24 Zn2 49.3(2) . 4_486
C25 C24 Zn2 166.8(4) . 4_486
C26 C25 C30 118.0(5) . .
C26 C25 C24 121.7(5) . .
C30 C25 C24 120.3(5) . .
C25 C26 C27 121.3(5) . .
C25 C26 H26 119.4 . .
C27 C26 H26 119.4 . .
C28 C27 C26 119.8(5) . .
C28 C27 H27 120.1 . .
C26 C27 H27 120.1 . .
C27 C28 C29 119.7(5) . .
C27 C28 N4 123.9(5) . .
C29 C28 N4 116.4(5) . .
C30 C29 C28 120.0(5) . .
C30 C29 H29 120.0 . .
C28 C29 H29 120.0 . .
C29 C30 C25 121.1(5) . .
C29 C30 H30 119.4 . .
C25 C30 H30 119.4 . .
N2 C31 C32 123.1(5) . .
N2 C31 H31 118.4 . .
C32 C31 H31 118.4 . .
C31 C32 C33 120.3(5) . .
C31 C32 H32 119.9 . .
C33 C32 H32 119.9 . .
C32 C33 C34 116.4(5) . .
C32 C33 C36 123.2(5) . .
C34 C33 C36 120.3(5) . .
C35 C34 C33 120.4(5) . .
C35 C34 H34 119.8 . .
C33 C34 H34 119.8 . .
N2 C35 C34 122.3(5) . .
N2 C35 H35 118.8 . .
C34 C35 H35 118.8 . .
C42 C36 C33 125.4(6) . .
C42 C36 H36 117.3 . .
C33 C36 H36 117.3 . .
N1 C37 C38 123.0(5) . .
N1 C37 H37 118.5 . .
C38 C37 H37 118.5 . .
C37 C38 C39 120.1(5) . .
C37 C38 H38 119.9 . .
C39 C38 H38 119.9 . .
C38 C39 C40 116.5(5) . .
C38 C39 C42 123.7(5) . .
C40 C39 C42 119.8(5) . .
C41 C40 C39 119.7(5) . .
C41 C40 H40 120.1 . .
C39 C40 H40 120.1 . .
N1 C41 C40 123.4(5) . .
N1 C41 H41 118.3 . .
C40 C41 H41 118.3 . .
C36 C42 C39 127.4(6) . .
C36 C42 H42 116.3 . .
C39 C42 H42 116.3 . .
C48 N6 C46 122.4(9) . .
C48 N6 C47 118.0(8) . .
C46 N6 C47 119.0(8) . .
N6 C46 H46A 109.5 . .
N6 C46 H46B 109.5 . .
H46A C46 H46B 109.5 . .
N6 C46 H46C 109.5 . .
H46A C46 H46C 109.5 . .
H46B C46 H46C 109.5 . .
N6 C47 H47A 109.5 . .
N6 C47 H47B 109.5 . .
H47A C47 H47B 109.5 . .
N6 C47 H47C 109.5 . .
H47A C47 H47C 109.5 . .
H47B C47 H47C 109.5 . .
O12 C48 N6 124.3(8) . .
O12 C48 H48 117.8 . .
N6 C48 H48 117.8 . .
C45 N7 C44 134(3) . .
C45 N7 C43 125(3) . .
C44 N7 C43 100.7(15) . .
N7 C43 H43A 109.5 . .
N7 C43 H43B 109.5 . .
H43A C43 H43B 109.5 . .
N7 C43 H43C 109.5 . .
H43A C43 H43C 109.5 . .
H43B C43 H43C 109.5 . .
N7 C44 H44A 109.5 . .
N7 C44 H44B 109.5 . .
H44A C44 H44B 109.5 . .
N7 C44 H44C 109.5 . .
H44A C44 H44C 109.5 . .
H44B C44 H44C 109.5 . .
O11 C45 N7 139(3) . .

loop_
_geom_bond_atom_site_label_1
_geom_bond_atom_site_label_2
_geom_bond_distance
_geom_bond_site_symmetry_2
Zn1 O7 1.905(3) .
Zn1 O2 1.929(4) .
Zn1 O3 1.997(3) 4_476
Zn1 N1 2.070(4) .
Zn2 O7 1.906(3) 4_675
Zn2 O5 1.973(3) 4_685
Zn2 O4 1.992(4) .
Zn2 N2 2.074(4) 2
Zn2 O6 2.475(4) 4_685
Zn2 C24 2.551(5) 4_685
O1 C1 1.242(7) .
O2 C1 1.277(7) .
O3 C16 1.269(6) .
O3 Zn1 1.997(3) 4_675
O4 C16 1.257(6) .
O5 C24 1.271(6) .
O5 Zn2 1.973(3) 4_486
O6 C24 1.246(6) .
O6 Zn2 2.475(4) 4_486
O7 Zn2 1.906(3) 4_476
O7 H7A 0.8500 .
O8 C8 1.217(6) .
O9 C15 1.205(6) .
O10 C23 1.224(5) .
N1 C41 1.328(6) .
N1 C37 1.332(6) .
N2 C35 1.334(7) .
N2 C31 1.338(6) .
N2 Zn2 2.074(4) 2_545
N3 C8 1.348(6) .
N3 C5 1.401(6) .
N3 H3' 0.8600 .
N4 C15 1.322(6) .
N4 C28 1.412(6) .
N4 H4' 0.8600 .
N5 C23 1.356(6) .
N5 C20 1.404(6) .
N5 H5 0.8600 .
C1 C2 1.498(7) .
C2 C3 1.355(8) .
C2 C7 1.380(7) .
C3 C4 1.387(7) .
C3 H3 0.9300 .
C4 C5 1.386(7) .
C4 H4 0.9300 .
C5 C6 1.375(7) .
C6 C7 1.371(7) .
C6 H6 0.9300 .
C7 H7 0.9300 .
C8 C9 1.495(6) .
C9 C10 1.376(6) .
C9 C14 1.392(7) .
C10 C11 1.399(6) .
C10 H10 0.9300 .
C11 C12 1.384(7) .
C11 C15 1.501(7) .
C12 C13 1.381(6) .
C12 H12 0.9300 .
C13 C14 1.389(6) .
C13 C23 1.507(6) .
C14 H14 0.9300 .
C16 C17 1.492(6) .
C17 C18 1.376(6) .
C17 C22 1.391(7) .
C18 C19 1.378(7) .
C18 H18 0.9300 .
C19 C20 1.384(7) .
C19 H19 0.9300 .
C20 C21 1.399(7) .
C21 C22 1.374(7) .
C21 H21 0.9300 .
C22 H22 0.9300 .
C24 C25 1.476(7) .
C24 Zn2 2.551(5) 4_486
C25 C26 1.369(7) .
C25 C30 1.393(7) .
C26 C27 1.393(7) .
C26 H26 0.9300 .
C27 C28 1.363(7) .
C27 H27 0.9300 .
C28 C29 1.386(7) .
C29 C30 1.369(7) .
C29 H29 0.9300 .
C30 H30 0.9300 .
C31 C32 1.375(7) .
C31 H31 0.9300 .
C32 C33 1.380(7) .
C32 H32 0.9300 .
C33 C34 1.389(7) .
C33 C36 1.456(7) .
C34 C35 1.385(7) .
C34 H34 0.9300 .
C35 H35 0.9300 .
C36 C42 1.310(7) .
C36 H36 0.9300 .
C37 C38 1.372(7) .
C37 H37 0.9300 .
C38 C39 1.384(7) .
C38 H38 0.9300 .
C39 C40 1.385(7) .
C39 C42 1.448(7) .
C40 C41 1.376(7) .
C40 H40 0.9300 .
C41 H41 0.9300 .
C42 H42 0.9300 .
O12 C48 1.234(9) .
N6 C48 1.317(9) .
N6 C46 1.406(10) .
N6 C47 1.507(12) .
C46 H46A 0.9600 .
C46 H46B 0.9600 .
C46 H46C 0.9600 .
C47 H47A 0.9600 .
C47 H47B 0.9600 .
C47 H47C 0.9600 .
C48 H48 0.9300 .
O11 C45 1.08(2) .
N7 C45 1.243(16) .
N7 C44 1.44(2) .
N7 C43 1.50(2) .
C43 H43A 0.9600 .
C43 H43B 0.9600 .
C43 H43C 0.9600 .
C44 H44A 0.9600 .
C44 H44B 0.9600 .
C44 H44C 0.9600 .
